data_2215490
loop_
_publ_author_name
'Li, Zhenhuan'
'Guo, Ming-Lin'
'Su, Kunmei'

_publ_section_title
;
 (<i>Z</i>)-3-(4-Hydroxyphenethylamino)-2-methyl-1-phenylprop-2-en-1-one
;
_journal_issue 10
_journal_name_full 'Acta Crystallographica Section E'
_journal_page_first o4046
_journal_paper_doi 10.1107/S1600536807043851
_journal_volume 63
_journal_year 2007
_chemical_formula_iupac 'C18 H19 N O2'
_chemical_formula_moiety 'C18 H19 N O2'
_chemical_formula_sum 'C18 H19 N O2'
_chemical_formula_weight 282.35
_chemical_name_systematic (Z)-3-(4-Hydroxyphenethylamino)-2-methyl-1-phenylprop-2-en-1-one
_space_group_IT_number 14
_symmetry_cell_setting monoclinic
_symmetry_space_group_name_Hall '-P 2yn'
_symmetry_space_group_name_H-M 'P 1 21/n 1'
_atom_sites_solution_hydrogens geom
_atom_sites_solution_primary direct
_atom_sites_solution_secondary difmap
_audit_creation_method SHELXL-97
_cell_angle_alpha 90.00
_cell_angle_beta 100.064(2)
_cell_angle_gamma 90.00
_cell_formula_units_Z 4
_cell_length_a 9.8035(17)
_cell_length_b 9.4636(16)
_cell_length_c 16.457(3)
_cell_measurement_reflns_used 1527
_cell_measurement_temperature 294(2)
_cell_measurement_theta_max 21.9
_cell_measurement_theta_min 2.5
_cell_volume 1503.3(5)
_computing_cell_refinement 'SMART (Bruker, 2000)'
_computing_data_collection 'SMART (Bruker, 2000)'
_computing_data_reduction 'SAINT (Bruker, 2000)'
_computing_molecular_graphics 'SHELXTL/PC (Sheldrick, 1999)'
_computing_publication_material 'SHELXTL/PC (Sheldrick, 1999)'
_computing_structure_refinement 'SHELXL97 (Sheldrick, 1997)'
_computing_structure_solution 'SHELXS97 (Sheldrick, 1997)'
_diffrn_ambient_temperature 566(2)
_diffrn_measured_fraction_theta_full 1.000
_diffrn_measured_fraction_theta_max 1.000
_diffrn_measurement_device_type 'Bruker SMART CCD area detector'
_diffrn_measurement_method '\f and \w scans'
_diffrn_radiation_monochromator graphite
_diffrn_radiation_source 'fine-focus sealed tube'
_diffrn_radiation_type MoK\a
_diffrn_radiation_wavelength 0.71073
_diffrn_reflns_av_R_equivalents 0.0393
_diffrn_reflns_av_sigmaI/netI 0.0530
_diffrn_reflns_limit_h_max 11
_diffrn_reflns_limit_h_min -11
_diffrn_reflns_limit_k_max 9
_diffrn_reflns_limit_k_min -11
_diffrn_reflns_limit_l_max 19
_diffrn_reflns_limit_l_min -11
_diffrn_reflns_number 7096
_diffrn_reflns_theta_full 25.03
_diffrn_reflns_theta_max 25.03
_diffrn_reflns_theta_min 2.26
_diffrn_standards_decay_% 0
_exptl_absorpt_coefficient_mu 0.081
_exptl_absorpt_correction_type none
_exptl_crystal_colour colorless
_exptl_crystal_density_diffrn 1.248
_exptl_crystal_density_method 'not measured'
_exptl_crystal_description block
_exptl_crystal_F_000 604
_exptl_crystal_size_max 0.30
_exptl_crystal_size_mid 0.30
_exptl_crystal_size_min 0.30
_refine_diff_density_max 0.202
_refine_diff_density_min -0.207
_refine_ls_extinction_method none
_refine_ls_goodness_of_fit_ref 1.014
_refine_ls_hydrogen_treatment constr
_refine_ls_matrix_type full
_refine_ls_number_parameters 192
_refine_ls_number_reflns 2657
_refine_ls_number_restraints 0
_refine_ls_restrained_S_all 1.014
_refine_ls_R_factor_all 0.0986
_refine_ls_R_factor_gt 0.0741
_refine_ls_shift/su_max 0.000
_refine_ls_shift/su_mean 0.000
_refine_ls_structure_factor_coef Fsqd
_refine_ls_weighting_details 'calc w=1/[\s^2^(Fo^2^)+(0.0532P)^2^+1.2494P] where P=(Fo^2^+2Fc^2^)/3'
_refine_ls_weighting_scheme calc
_refine_ls_wR_factor_gt 0.1439
_refine_ls_wR_factor_ref 0.1574
_reflns_number_gt 2085
_reflns_number_total 2657
_reflns_threshold_expression I>2\s(I)
_cod_data_source_file gw2021.cif
_cod_data_source_block I
_cod_depositor_comments
;
The following automatic conversions were performed:
'_symmetry_cell_setting' value 'Monoclinic' changed to 'monoclinic'
according to '/home/saulius/struct/CIF-dictionaries/cif_core.dic'
dictionary named 'cif_core.dic' version 2.4.1 from 2010-06-29.

Automatic conversion script
Id: cif_fix_enum 1527 2010-12-29 10:47:43Z saulius 

The following automatic conversions were performed:

'_symmetry_cell_setting' value 'Monoclinic' changed to 'monoclinic'
according to /home/saulius/struct/CIF-dictionaries/cif_core.dic
dictionary named 'cif_core.dic' version 2.4.1 from 2010-06-29.

Automatic conversion script
Id: cif_fix_values 1715 2011-07-08 13:25:40Z adriana 
;
_cod_original_cell_volume 1503.3(4)
_cod_original_sg_symbol_Hall '-p 2yn'
_cod_original_sg_symbol_H-M 'P 21/n  '
_cod_database_code 2215490
_cod_database_fobs_code 2215490

loop_
_symmetry_equiv_pos_as_xyz
'x, y, z'
'-x+1/2, y+1/2, -z+1/2'
'-x, -y, -z'
'x-1/2, -y-1/2, z-1/2'

loop_
_atom_site_type_symbol
_atom_site_label
_atom_site_fract_x
_atom_site_fract_y
_atom_site_fract_z
_atom_site_U_iso_or_equiv
_atom_site_adp_type
_atom_site_calc_flag
_atom_site_refinement_flags
_atom_site_occupancy
N N1 1.0477(2) -0.0208(3) 0.30663(14) 0.0409(6) Uani d . 1
H H1A 1.1270 -0.0581 0.3253 0.061 Uiso calc R 1
O O1 0.6077(2) -0.1801(3) -0.01827(14) 0.0591(7) Uani d . 1
H H1 0.6602 -0.2100 -0.0480 0.089 Uiso calc R 1
O O2 1.2241(2) 0.2788(2) 0.12128(13) 0.0486(6) Uani d . 1
C C1 0.6726(3) -0.1854(3) 0.06243(19) 0.0431(8) Uani d . 1
C C2 0.8010(3) -0.2461(3) 0.0859(2) 0.0440(8) Uani d . 1
H H2 0.8478 -0.2840 0.0464 0.053 Uiso calc R 1
C C3 0.8598(3) -0.2502(3) 0.1681(2) 0.0436(8) Uani d . 1
H H3 0.9459 -0.2931 0.1832 0.052 Uiso calc R 1
C C4 0.7964(3) -0.1934(3) 0.22892(19) 0.0388(7) Uani d . 1
C C5 0.6678(3) -0.1302(3) 0.2033(2) 0.0481(8) Uani d . 1
H H5 0.6217 -0.0903 0.2425 0.058 Uiso calc R 1
C C6 0.6073(3) -0.1253(4) 0.1214(2) 0.0498(9) Uani d . 1
H H6 0.5220 -0.0813 0.1058 0.060 Uiso calc R 1
C C7 0.8627(3) -0.1961(3) 0.31844(19) 0.0447(8) Uani d . 1
H H7A 0.9313 -0.2709 0.3271 0.054 Uiso calc R 1
H H7B 0.7925 -0.2175 0.3515 0.054 Uiso calc R 1
C C8 0.9321(3) -0.0567(3) 0.34762(18) 0.0425(8) Uani d . 1
H H8A 0.8637 0.0183 0.3379 0.051 Uiso calc R 1
H H8B 0.9653 -0.0621 0.4066 0.051 Uiso calc R 1
C C9 1.0387(3) 0.0649(3) 0.24285(17) 0.0366(7) Uani d . 1
H H9 0.9512 0.0994 0.2209 0.044 Uiso calc R 1
C C10 1.1465(3) 0.1080(3) 0.20575(18) 0.0396(7) Uani d . 1
C C11 1.2915(3) 0.0590(4) 0.2396(2) 0.0673(11) Uani d . 1
H H11A 1.3160 0.0869 0.2963 0.101 Uiso calc R 1
H H11B 1.3550 0.1008 0.2083 0.101 Uiso calc R 1
H H11C 1.2960 -0.0421 0.2356 0.101 Uiso calc R 1
C C12 1.1256(3) 0.2083(3) 0.14051(18) 0.0382(7) Uani d . 1
C C13 0.9861(3) 0.2319(3) 0.08866(18) 0.0345(7) Uani d . 1
C C14 0.9037(3) 0.1187(3) 0.05629(19) 0.0449(8) Uani d . 1
H H14 0.9292 0.0272 0.0730 0.054 Uiso calc R 1
C C15 0.7844(3) 0.1412(3) -0.0005(2) 0.0544(9) Uani d . 1
H H15 0.7305 0.0646 -0.0221 0.065 Uiso calc R 1
C C16 0.7448(4) 0.2756(4) -0.0251(2) 0.0555(9) Uani d . 1
H H16 0.6647 0.2901 -0.0637 0.067 Uiso calc R 1
C C17 0.8237(3) 0.3888(3) 0.0073(2) 0.0524(9) Uani d . 1
H H17 0.7963 0.4803 -0.0085 0.063 Uiso calc R 1
C C18 0.9440(3) 0.3665(3) 0.0634(2) 0.0452(8) Uani d . 1
H H18 0.9976 0.4435 0.0846 0.054 Uiso calc R 1

loop_
_atom_site_aniso_label
_atom_site_aniso_U_11
_atom_site_aniso_U_22
_atom_site_aniso_U_33
_atom_site_aniso_U_12
_atom_site_aniso_U_13
_atom_site_aniso_U_23
N1 0.0348(14) 0.0486(15) 0.0379(15) 0.0017(11) 0.0024(11) 0.0086(12)
O1 0.0525(14) 0.0759(17) 0.0436(14) -0.0026(12) -0.0062(11) -0.0095(13)
O2 0.0433(13) 0.0539(13) 0.0481(13) -0.0179(10) 0.0070(10) -0.0008(11)
C1 0.0408(18) 0.0431(18) 0.0423(19) -0.0109(14) -0.0013(15) -0.0055(15)
C2 0.0480(19) 0.0398(17) 0.0452(19) -0.0014(14) 0.0115(16) -0.0058(15)
C3 0.0382(17) 0.0417(18) 0.050(2) 0.0064(13) 0.0050(15) 0.0069(15)
C4 0.0362(17) 0.0376(16) 0.0436(18) -0.0046(13) 0.0091(14) 0.0001(14)
C5 0.0380(18) 0.058(2) 0.050(2) -0.0032(15) 0.0128(15) -0.0105(17)
C6 0.0320(17) 0.059(2) 0.055(2) 0.0067(15) -0.0010(15) -0.0119(18)
C7 0.0425(18) 0.0486(19) 0.0440(19) -0.0009(14) 0.0106(15) 0.0131(15)
C8 0.0435(18) 0.0498(18) 0.0344(17) -0.0014(14) 0.0074(14) 0.0032(15)
C9 0.0357(16) 0.0376(16) 0.0328(16) -0.0007(13) -0.0041(13) -0.0014(14)
C10 0.0321(16) 0.0445(18) 0.0413(18) -0.0070(13) 0.0042(14) 0.0008(15)
C11 0.0360(19) 0.089(3) 0.075(3) -0.0027(18) 0.0047(18) 0.028(2)
C12 0.0409(17) 0.0366(16) 0.0378(17) -0.0068(14) 0.0089(14) -0.0049(14)
C13 0.0398(16) 0.0320(15) 0.0327(16) -0.0077(12) 0.0089(13) 0.0007(13)
C14 0.0534(19) 0.0307(16) 0.0477(19) -0.0045(14) 0.0009(16) 0.0049(14)
C15 0.053(2) 0.0450(19) 0.057(2) -0.0135(16) -0.0116(17) 0.0025(17)
C16 0.053(2) 0.054(2) 0.054(2) -0.0042(16) -0.0061(17) 0.0120(17)
C17 0.055(2) 0.0383(18) 0.061(2) 0.0016(15) 0.0029(18) 0.0160(16)
C18 0.0485(19) 0.0331(16) 0.053(2) -0.0068(14) 0.0044(16) 0.0008(15)

loop_
_atom_type_symbol
_atom_type_description
_atom_type_scat_dispersion_real
_atom_type_scat_dispersion_imag
_atom_type_scat_source
C C 0.0033 0.0016 'International Tables Vol C Tables 4.2.6.8 and 6.1.1.4'
H H 0.0000 0.0000 'International Tables Vol C Tables 4.2.6.8 and 6.1.1.4'
N N 0.0061 0.0033 'International Tables Vol C Tables 4.2.6.8 and 6.1.1.4'
O O 0.0106 0.0060 'International Tables Vol C Tables 4.2.6.8 and 6.1.1.4'

loop_
_geom_angle_atom_site_label_1
_geom_angle_atom_site_label_2
_geom_angle_atom_site_label_3
_geom_angle
C9 N1 C8 124.3(2)
C9 N1 H1A 117.8
C8 N1 H1A 117.8
C1 O1 H1 109.5
O1 C1 C6 118.3(3)
O1 C1 C2 122.3(3)
C6 C1 C2 119.4(3)
C3 C2 C1 119.6(3)
C3 C2 H2 120.2
C1 C2 H2 120.2
C2 C3 C4 122.6(3)
C2 C3 H3 118.7
C4 C3 H3 118.7
C3 C4 C5 116.6(3)
C3 C4 C7 122.2(3)
C5 C4 C7 121.2(3)
C6 C5 C4 121.6(3)
C6 C5 H5 119.2
C4 C5 H5 119.2
C5 C6 C1 120.2(3)
C5 C6 H6 119.9
C1 C6 H6 119.9
C4 C7 C8 112.8(2)
C4 C7 H7A 109.0
C8 C7 H7A 109.0
C4 C7 H7B 109.0
C8 C7 H7B 109.0
H7A C7 H7B 107.8
N1 C8 C7 113.4(3)
N1 C8 H8A 108.9
C7 C8 H8A 108.9
N1 C8 H8B 108.9
C7 C8 H8B 108.9
H8A C8 H8B 107.7
N1 C9 C10 126.1(3)
N1 C9 H9 117.0
C10 C9 H9 117.0
C9 C10 C12 121.0(3)
C9 C10 C11 119.7(3)
C12 C10 C11 119.1(3)
C10 C11 H11A 109.5
C10 C11 H11B 109.5
H11A C11 H11B 109.5
C10 C11 H11C 109.5
H11A C11 H11C 109.5
H11B C11 H11C 109.5
O2 C12 C10 121.9(3)
O2 C12 C13 116.2(3)
C10 C12 C13 121.8(3)
C18 C13 C14 118.2(3)
C18 C13 C12 120.3(3)
C14 C13 C12 121.0(3)
C15 C14 C13 120.5(3)
C15 C14 H14 119.7
C13 C14 H14 119.7
C16 C15 C14 120.4(3)
C16 C15 H15 119.8
C14 C15 H15 119.8
C15 C16 C17 119.9(3)
C15 C16 H16 120.1
C17 C16 H16 120.1
C16 C17 C18 119.8(3)
C16 C17 H17 120.1
C18 C17 H17 120.1
C13 C18 C17 121.2(3)
C13 C18 H18 119.4
C17 C18 H18 119.4

loop_
_geom_bond_atom_site_label_1
_geom_bond_atom_site_label_2
_geom_bond_distance
N1 C9 1.317(3)
N1 C8 1.456(4)
N1 H1A 0.8600
O1 C1 1.370(4)
O1 H1 0.8200
O2 C12 1.259(3)
C1 C6 1.375(4)
C1 C2 1.376(4)
C2 C3 1.376(4)
C2 H2 0.9300
C3 C4 1.376(4)
C3 H3 0.9300
C4 C5 1.393(4)
C4 C7 1.503(4)
C5 C6 1.375(4)
C5 H5 0.9300
C6 H6 0.9300
C7 C8 1.523(4)
C7 H7A 0.9700
C7 H7B 0.9700
C8 H8A 0.9700
C8 H8B 0.9700
C9 C10 1.371(4)
C9 H9 0.9300
C10 C12 1.421(4)
C10 C11 1.507(4)
C11 H11A 0.9600
C11 H11B 0.9600
C11 H11C 0.9600
C12 C13 1.497(4)
C13 C18 1.380(4)
C13 C14 1.390(4)
C14 C15 1.380(4)
C14 H14 0.9300
C15 C16 1.370(4)
C15 H15 0.9300
C16 C17 1.374(4)
C16 H16 0.9300
C17 C18 1.381(4)
C17 H17 0.9300
C18 H18 0.9300

loop_
_geom_hbond_atom_site_label_D
_geom_hbond_atom_site_label_H
_geom_hbond_atom_site_label_A
_geom_hbond_site_symmetry_A
_geom_hbond_distance_DH
_geom_hbond_distance_HA
_geom_hbond_distance_DA
_geom_hbond_angle_DHA
O1 H1 O2 3_755 0.82 1.91 2.728(3) 177.5
N1 H1A O2 2_745 0.86 2.20 3.014(3) 157.8

loop_
_geom_torsion_atom_site_label_1
_geom_torsion_atom_site_label_2
_geom_torsion_atom_site_label_3
_geom_torsion_atom_site_label_4
_geom_torsion
O1 C1 C2 C3 -178.9(3)
C6 C1 C2 C3 2.3(4)
C1 C2 C3 C4 -1.2(5)
C2 C3 C4 C5 -0.1(4)
C2 C3 C4 C7 -178.8(3)
C3 C4 C5 C6 0.2(5)
C7 C4 C5 C6 179.0(3)
C4 C5 C6 C1 0.9(5)
O1 C1 C6 C5 179.0(3)
C2 C1 C6 C5 -2.2(5)
C3 C4 C7 C8 99.4(3)
C5 C4 C7 C8 -79.3(4)
C9 N1 C8 C7 97.2(3)
C4 C7 C8 N1 -63.8(3)
C8 N1 C9 C10 175.8(3)
N1 C9 C10 C12 -175.9(3)
N1 C9 C10 C11 -1.6(5)
C9 C10 C12 O2 159.6(3)
C11 C10 C12 O2 -14.8(5)
C9 C10 C12 C13 -22.9(4)
C11 C10 C12 C13 162.8(3)
O2 C12 C13 C18 -40.9(4)
C10 C12 C13 C18 141.4(3)
O2 C12 C13 C14 131.0(3)
C10 C12 C13 C14 -46.7(4)
C18 C13 C14 C15 1.0(5)
C12 C13 C14 C15 -171.0(3)
C13 C14 C15 C16 -0.6(5)
C14 C15 C16 C17 -0.5(6)
C15 C16 C17 C18 1.2(5)
C14 C13 C18 C17 -0.3(5)
C12 C13 C18 C17 171.8(3)
C16 C17 C18 C13 -0.8(5)

loop_
_cod_related_entry_id
_cod_related_entry_database
_cod_related_entry_code
1 ChemSpider 21184216
